data_4065330
loop_
_publ_author_name
'Allen, Olivia R.'
'Field, Leslie D.'
'Magill, Alison M.'
'Vuong, Khuong Q.'
'Bhadbhade, Mohan M.'
'Dalgarno, Scott J.'

_publ_section_title
;
 Ruthenium Complexes of CP3: A New Carbon-Centered Polydentate Podand
 Ligand
;
_journal_issue 23
_journal_name_full Organometallics
_journal_page_first 6433
_journal_paper_doi 10.1021/om200718j
_journal_volume 30
_journal_year 2011
_chemical_formula_sum 'C48 H52 N P3 Ru'
_chemical_formula_weight 836.89
_chemical_name_systematic
; 
 ? 
;
_space_group_IT_number 14
_symmetry_cell_setting monoclinic
_symmetry_space_group_name_Hall '-P 2yn'
_symmetry_space_group_name_H-M 'P 1 21/n 1'
_atom_sites_solution_hydrogens geom
_atom_sites_solution_primary direct
_atom_sites_solution_secondary difmap
_audit_creation_method SHELXL-97
_cell_angle_alpha 90.00
_cell_angle_beta 91.7040(10)
_cell_angle_gamma 90.00
_cell_formula_units_Z 4
_cell_length_a 10.9740(4)
_cell_length_b 20.8634(8)
_cell_length_c 18.2687(7)
_cell_measurement_reflns_used 9874
_cell_measurement_temperature 152(2)
_cell_measurement_theta_max 32.37
_cell_measurement_theta_min 2.23
_cell_volume 4180.9(3)
_computing_cell_refinement '<i>APEX2</i>  '
_computing_data_collection '<i>APEX2</i> (Bruker, 2007)'
_computing_data_reduction '<i>APEX2</i>  '
_computing_molecular_graphics '<i>SHELXTL-Plus</i> (Sheldrick, 2008)'
_computing_structure_refinement '<i>SHELXL-97</i> (Sheldrick, 2008)'
_computing_structure_solution '<i>SHELXS-97</i> (Sheldrick, 2008)'
_diffrn_ambient_temperature 152(2)
_diffrn_measured_fraction_theta_full 0.996
_diffrn_measured_fraction_theta_max 0.996
_diffrn_measurement_device_type 'Bruker kappa APEXII CCD Area Detector'
_diffrn_measurement_method '\f scans and \w scans with \k offsets'
_diffrn_radiation_monochromator graphite
_diffrn_radiation_source 'fine-focus sealed tube'
_diffrn_radiation_type MoK\a
_diffrn_radiation_wavelength 0.71073
_diffrn_reflns_av_R_equivalents 0.0360
_diffrn_reflns_av_sigmaI/netI 0.0293
_diffrn_reflns_limit_h_max 14
_diffrn_reflns_limit_h_min -8
_diffrn_reflns_limit_k_max 26
_diffrn_reflns_limit_k_min -26
_diffrn_reflns_limit_l_max 22
_diffrn_reflns_limit_l_min -23
_diffrn_reflns_number 35289
_diffrn_reflns_theta_full 27.00
_diffrn_reflns_theta_max 27.00
_diffrn_reflns_theta_min 2.94
_exptl_absorpt_coefficient_mu 0.524
_exptl_absorpt_correction_T_max 0.9228
_exptl_absorpt_correction_T_min 0.8019
_exptl_absorpt_correction_type multi-scan
_exptl_absorpt_process_details 'SADABS (Bruker, 2001)'
_exptl_crystal_colour 'Pale yellow'
_exptl_crystal_density_diffrn 1.330
_exptl_crystal_density_method 'not measured'
_exptl_crystal_description Blocks
_exptl_crystal_F_000 1744
_exptl_crystal_size_max 0.44
_exptl_crystal_size_mid 0.34
_exptl_crystal_size_min 0.16
_refine_diff_density_max 0.433
_refine_diff_density_min -0.409
_refine_diff_density_rms 0.060
_refine_ls_extinction_method none
_refine_ls_goodness_of_fit_ref 1.071
_refine_ls_hydrogen_treatment mixed
_refine_ls_matrix_type full
_refine_ls_number_parameters 524
_refine_ls_number_reflns 9085
_refine_ls_number_restraints 15
_refine_ls_restrained_S_all 1.075
_refine_ls_R_factor_all 0.0315
_refine_ls_R_factor_gt 0.0245
_refine_ls_shift/su_max 0.004
_refine_ls_shift/su_mean 0.000
_refine_ls_structure_factor_coef Fsqd
_refine_ls_weighting_details 'calc w=1/[\s^2^(Fo^2^)+(0.0270P)^2^+3.0136P] where P=(Fo^2^+2Fc^2^)/3'
_refine_ls_weighting_scheme calc
_refine_ls_wR_factor_gt 0.0639
_refine_ls_wR_factor_ref 0.0704
_reflns_number_gt 7987
_reflns_number_total 9085
_reflns_threshold_expression >2sigma(I)
_cod_data_source_file om200718j_si_001.cif
_cod_data_source_block alison12_0m
_cod_depositor_comments
;
The following automatic conversions were performed:

'_symmetry_cell_setting' value 'Monoclinic' changed to 'monoclinic'
according to /home/saulius/struct/CIF-dictionaries/cif_core.dic
dictionary named 'cif_core.dic' version 2.4.1 from 2010-06-29.

Automatic conversion script
Id: cif_fix_values 1715 2011-07-08 13:25:40Z adriana 
;
_cod_original_sg_symbol_H-M P2(1)/n
_cod_database_code 4065330

loop_
_symmetry_equiv_pos_as_xyz
'x, y, z'
'-x+1/2, y+1/2, -z+1/2'
'-x, -y, -z'
'x-1/2, -y-1/2, z-1/2'

loop_
_atom_site_label
_atom_site_type_symbol
_atom_site_fract_x
_atom_site_fract_y
_atom_site_fract_z
_atom_site_U_iso_or_equiv
_atom_site_adp_type
_atom_site_occupancy
_atom_site_symmetry_multiplicity
_atom_site_calc_flag
_atom_site_refinement_flags
_atom_site_disorder_assembly
_atom_site_disorder_group
C44 C 0.11961(15) 0.29314(8) 0.55233(9) 0.0195(3) Uani 1 1 d . A .
N1 N 0.19384(15) 0.32787(8) 0.57649(10) 0.0310(4) Uani 1 1 d . . .
C45A C 0.2886(7) 0.3677(4) 0.6109(4) 0.0375(18) Uani 0.50 1 d PD A 1
C46A C 0.4088(5) 0.3288(3) 0.6116(5) 0.0566(16) Uani 0.50 1 d PD A 1
H461 H 0.4024 0.2926 0.6453 0.085 Uiso 0.50 1 calc PR A 1
H462 H 0.4766 0.3565 0.6277 0.085 Uiso 0.50 1 calc PR A 1
H463 H 0.4234 0.3129 0.5622 0.085 Uiso 0.50 1 calc PR A 1
C47A C 0.2511(8) 0.3892(3) 0.6845(4) 0.084(3) Uani 0.50 1 d PD A 1
H471 H 0.1727 0.4115 0.6800 0.126 Uiso 0.50 1 calc PR A 1
H473 H 0.3129 0.4183 0.7054 0.126 Uiso 0.50 1 calc PR A 1
H472 H 0.2431 0.3518 0.7165 0.126 Uiso 0.50 1 calc PR A 1
C48A C 0.2919(10) 0.4297(5) 0.5671(8) 0.043(2) Uani 0.50 1 d PD A 1
H481 H 0.3110 0.4201 0.5162 0.065 Uiso 0.50 1 calc PR A 1
H482 H 0.3546 0.4581 0.5884 0.065 Uiso 0.50 1 calc PR A 1
H483 H 0.2123 0.4509 0.5685 0.065 Uiso 0.50 1 calc PR A 1
C45B C 0.3075(7) 0.3636(4) 0.5821(3) 0.0298(15) Uani 0.50 1 d PD A 2
C46B C 0.3532(9) 0.3570(5) 0.6593(4) 0.108(4) Uani 0.50 1 d PD A 2
H464 H 0.4279 0.3822 0.6665 0.162 Uiso 0.50 1 calc PR A 2
H465 H 0.3707 0.3118 0.6698 0.162 Uiso 0.50 1 calc PR A 2
H466 H 0.2911 0.3725 0.6925 0.162 Uiso 0.50 1 calc PR A 2
C47B C 0.3986(5) 0.3318(3) 0.5312(4) 0.071(2) Uani 0.50 1 d PD A 2
H476 H 0.3708 0.3375 0.4801 0.107 Uiso 0.50 1 calc PR A 2
H474 H 0.4042 0.2859 0.5424 0.107 Uiso 0.50 1 calc PR A 2
H475 H 0.4790 0.3516 0.5386 0.107 Uiso 0.50 1 calc PR A 2
C48B C 0.2957(15) 0.4264(6) 0.5469(10) 0.092(6) Uani 0.50 1 d PD A 2
H484 H 0.2671 0.4208 0.4960 0.138 Uiso 0.50 1 calc PR A 2
H485 H 0.3751 0.4479 0.5481 0.138 Uiso 0.50 1 calc PR A 2
H486 H 0.2369 0.4524 0.5732 0.138 Uiso 0.50 1 calc PR A 2
Ru1 Ru -0.006642(11) 0.234724(6) 0.514809(7) 0.01371(5) Uani 1 1 d . . .
H1 H -0.094(2) 0.2376(10) 0.5835(13) 0.030(6) Uiso 1 1 d . . .
P1 P -0.14221(4) 0.31320(2) 0.47876(2) 0.01680(9) Uani 1 1 d . A .
P2 P 0.06669(4) 0.21009(2) 0.40029(2) 0.01638(9) Uani 1 1 d . A .
P3 P 0.06047(4) 0.14595(2) 0.57703(2) 0.01620(9) Uani 1 1 d . A .
C1 C -0.15875(15) 0.16944(8) 0.47936(9) 0.0180(3) Uani 1 1 d . A .
C2 C -0.28004(15) 0.20640(9) 0.48495(10) 0.0213(4) Uani 1 1 d . . .
H2A H -0.3472 0.1796 0.4645 0.026 Uiso 1 1 calc R A .
H2B H -0.2962 0.2143 0.5372 0.026 Uiso 1 1 calc R . .
C3 C -0.27905(16) 0.27042(9) 0.44427(10) 0.0221(4) Uani 1 1 d . A .
H3A H -0.3535 0.2953 0.4543 0.027 Uiso 1 1 calc R . .
H3B H -0.2752 0.2634 0.3908 0.027 Uiso 1 1 calc R . .
C4 C -0.14834(16) 0.14287(9) 0.40006(10) 0.0220(4) Uani 1 1 d . . .
H4A H -0.1148 0.0989 0.4032 0.026 Uiso 1 1 calc R A .
H4B H -0.2315 0.1397 0.3778 0.026 Uiso 1 1 calc R . .
C5 C -0.06928(16) 0.18202(9) 0.34843(10) 0.0224(4) Uani 1 1 d . A .
H5A H -0.1161 0.2191 0.3288 0.027 Uiso 1 1 calc R . .
H5B H -0.0447 0.1551 0.3068 0.027 Uiso 1 1 calc R . .
C6 C -0.16393(15) 0.11146(8) 0.53136(10) 0.0201(3) Uani 1 1 d . . .
H6A H -0.1955 0.1255 0.5790 0.024 Uiso 1 1 calc R A .
H6B H -0.2211 0.0792 0.5103 0.024 Uiso 1 1 calc R . .
C7 C -0.03816(16) 0.08056(8) 0.54398(10) 0.0209(4) Uani 1 1 d . A .
H7A H -0.0079 0.0625 0.4978 0.025 Uiso 1 1 calc R . .
H7B H -0.0418 0.0459 0.5809 0.025 Uiso 1 1 calc R . .
C8 C -0.11044(15) 0.37550(8) 0.41095(10) 0.0204(4) Uani 1 1 d . . .
C9 C -0.03607(17) 0.42668(9) 0.43348(11) 0.0253(4) Uani 1 1 d . A .
H9 H -0.0082 0.4291 0.4831 0.030 Uiso 1 1 calc R . .
C10 C -0.00222(19) 0.47393(10) 0.38475(12) 0.0328(5) Uani 1 1 d . . .
H10 H 0.0484 0.5084 0.4010 0.039 Uiso 1 1 calc R A .
C11 C -0.0425(2) 0.47066(11) 0.31242(12) 0.0372(5) Uani 1 1 d . A .
H11 H -0.0198 0.5030 0.2789 0.045 Uiso 1 1 calc R . .
C12 C -0.1153(2) 0.42060(12) 0.28891(12) 0.0364(5) Uani 1 1 d . . .
H12 H -0.1423 0.4184 0.2391 0.044 Uiso 1 1 calc R A .
C13 C -0.14977(17) 0.37306(10) 0.33779(11) 0.0278(4) Uani 1 1 d . A .
H13 H -0.2004 0.3388 0.3211 0.033 Uiso 1 1 calc R . .
C14 C -0.20563(15) 0.36525(8) 0.55002(10) 0.0197(3) Uani 1 1 d . . .
C15 C -0.28844(17) 0.41369(9) 0.53071(11) 0.0252(4) Uani 1 1 d . A .
H15 H -0.3105 0.4203 0.4806 0.030 Uiso 1 1 calc R . .
C16 C -0.33884(17) 0.45223(9) 0.58357(12) 0.0293(4) Uani 1 1 d . . .
H16 H -0.3951 0.4849 0.5695 0.035 Uiso 1 1 calc R A .
C17 C -0.30773(18) 0.44341(9) 0.65656(12) 0.0299(4) Uani 1 1 d . A .
H17 H -0.3429 0.4697 0.6928 0.036 Uiso 1 1 calc R . .
C18 C -0.2254(2) 0.39627(10) 0.67679(11) 0.0313(4) Uani 1 1 d . . .
H18 H -0.2036 0.3901 0.7270 0.038 Uiso 1 1 calc R A .
C19 C -0.17419(18) 0.35755(9) 0.62353(10) 0.0262(4) Uani 1 1 d . A .
H19 H -0.1169 0.3255 0.6379 0.031 Uiso 1 1 calc R . .
C20 C 0.13083(15) 0.26837(8) 0.33700(10) 0.0191(3) Uani 1 1 d . . .
C21 C 0.14780(18) 0.25267(10) 0.26368(11) 0.0259(4) Uani 1 1 d . A .
H21 H 0.1263 0.2112 0.2461 0.031 Uiso 1 1 calc R . .
C22 C 0.19583(18) 0.29733(11) 0.21643(11) 0.0307(4) Uani 1 1 d . . .
H22 H 0.2083 0.2862 0.1668 0.037 Uiso 1 1 calc R A .
C23 C 0.22551(18) 0.35781(10) 0.24131(12) 0.0324(5) Uani 1 1 d . A .
H23 H 0.2567 0.3886 0.2085 0.039 Uiso 1 1 calc R . .
C24 C 0.21007(18) 0.37383(10) 0.31370(12) 0.0300(4) Uani 1 1 d . . .
H24 H 0.2315 0.4154 0.3309 0.036 Uiso 1 1 calc R A .
C25 C 0.16305(16) 0.32890(9) 0.36151(11) 0.0228(4) Uani 1 1 d . A .
H25 H 0.1530 0.3399 0.4114 0.027 Uiso 1 1 calc R . .
C26 C 0.17894(16) 0.14595(8) 0.38675(9) 0.0207(4) Uani 1 1 d . . .
C27 C 0.30220(18) 0.16037(10) 0.39933(11) 0.0280(4) Uani 1 1 d . A .
H27 H 0.3249 0.2018 0.4164 0.034 Uiso 1 1 calc R . .
C28 C 0.39155(19) 0.11507(11) 0.38726(12) 0.0355(5) Uani 1 1 d . . .
H28 H 0.4750 0.1257 0.3954 0.043 Uiso 1 1 calc R A .
C29 C 0.3594(2) 0.05417(11) 0.36332(12) 0.0364(5) Uani 1 1 d . A .
H29 H 0.4208 0.0233 0.3542 0.044 Uiso 1 1 calc R . .
C30 C 0.2385(2) 0.03857(10) 0.35278(11) 0.0339(5) Uani 1 1 d . . .
H30 H 0.2163 -0.0036 0.3379 0.041 Uiso 1 1 calc R A .
C31 C 0.14850(19) 0.08423(9) 0.36389(10) 0.0270(4) Uani 1 1 d . A .
H31 H 0.0652 0.0731 0.3558 0.032 Uiso 1 1 calc R . .
C32 C 0.21766(15) 0.11721(9) 0.57445(10) 0.0198(3) Uani 1 1 d . . .
C33 C 0.30826(17) 0.16160(9) 0.59274(12) 0.0285(4) Uani 1 1 d . A .
H33 H 0.2862 0.2043 0.6047 0.034 Uiso 1 1 calc R . .
C34 C 0.43033(18) 0.14433(10) 0.59369(13) 0.0336(5) Uani 1 1 d . . .
H34 H 0.4912 0.1751 0.6065 0.040 Uiso 1 1 calc R A .
C35 C 0.46343(18) 0.08282(10) 0.57613(12) 0.0321(5) Uani 1 1 d . A .
H35 H 0.5471 0.0710 0.5765 0.039 Uiso 1 1 calc R . .
C36 C 0.37468(18) 0.03820(10) 0.55802(12) 0.0316(4) Uani 1 1 d . . .
H36 H 0.3975 -0.0044 0.5461 0.038 Uiso 1 1 calc R A .
C37 C 0.25196(17) 0.05515(9) 0.55712(11) 0.0255(4) Uani 1 1 d . A .
H37 H 0.1915 0.0241 0.5446 0.031 Uiso 1 1 calc R . .
C38 C 0.04423(15) 0.14202(9) 0.67709(10) 0.0208(4) Uani 1 1 d . . .
C39 C 0.02395(17) 0.19686(10) 0.71828(11) 0.0265(4) Uani 1 1 d . A .
H39 H 0.0183 0.2374 0.6948 0.032 Uiso 1 1 calc R . .
C40 C 0.01190(19) 0.19270(12) 0.79374(11) 0.0351(5) Uani 1 1 d . . .
H40 H -0.0016 0.2304 0.8216 0.042 Uiso 1 1 calc R A .
C41 C 0.01963(19) 0.13370(13) 0.82828(11) 0.0376(5) Uani 1 1 d . A .
H41 H 0.0094 0.1309 0.8796 0.045 Uiso 1 1 calc R . .
C42 C 0.04205(19) 0.07931(11) 0.78868(12) 0.0354(5) Uani 1 1 d . . .
H42 H 0.0485 0.0390 0.8127 0.042 Uiso 1 1 calc R A .
C43 C 0.05532(17) 0.08316(10) 0.71340(11) 0.0288(4) Uani 1 1 d . A .
H43 H 0.0721 0.0455 0.6863 0.035 Uiso 1 1 calc R . .

loop_
_atom_site_aniso_label
_atom_site_aniso_U_11
_atom_site_aniso_U_22
_atom_site_aniso_U_33
_atom_site_aniso_U_23
_atom_site_aniso_U_13
_atom_site_aniso_U_12
C44 0.0199(8) 0.0197(9) 0.0188(9) 0.0009(7) 0.0001(6) 0.0020(7)
N1 0.0303(9) 0.0252(9) 0.0369(10) -0.0017(7) -0.0075(7) -0.0068(7)
C45A 0.043(4) 0.019(2) 0.048(5) 0.001(3) -0.027(4) -0.009(2)
C46A 0.037(3) 0.039(3) 0.093(5) 0.013(3) -0.025(3) -0.011(2)
C47A 0.121(6) 0.059(4) 0.069(4) -0.033(3) -0.058(4) 0.037(4)
C48A 0.037(4) 0.024(3) 0.067(6) 0.011(3) -0.016(3) -0.004(3)
C45B 0.026(3) 0.030(3) 0.033(4) 0.001(3) -0.009(3) -0.0117(19)
C46B 0.119(7) 0.136(9) 0.064(5) 0.046(5) -0.059(5) -0.097(7)
C47B 0.043(3) 0.056(4) 0.116(6) -0.015(4) 0.025(3) -0.015(3)
C48B 0.093(8) 0.079(8) 0.101(11) 0.045(7) -0.038(6) -0.063(6)
Ru1 0.01415(7) 0.01293(7) 0.01407(8) -0.00117(5) 0.00064(5) -0.00057(5)
P1 0.0170(2) 0.0171(2) 0.0163(2) -0.00039(16) 0.00018(16) 0.00132(16)
P2 0.0185(2) 0.0150(2) 0.0157(2) -0.00107(16) 0.00231(16) -0.00084(16)
P3 0.0162(2) 0.0145(2) 0.0180(2) 0.00026(16) 0.00154(16) -0.00040(16)
C1 0.0166(8) 0.0192(8) 0.0181(8) -0.0018(7) 0.0007(6) -0.0041(6)
C2 0.0168(8) 0.0240(9) 0.0231(9) -0.0016(7) -0.0004(6) -0.0027(7)
C3 0.0170(8) 0.0255(9) 0.0236(9) -0.0014(7) -0.0031(7) 0.0012(7)
C4 0.0214(8) 0.0239(9) 0.0206(9) -0.0050(7) 0.0001(7) -0.0059(7)
C5 0.0241(9) 0.0261(9) 0.0169(8) -0.0036(7) 0.0001(7) -0.0033(7)
C6 0.0201(8) 0.0189(8) 0.0216(9) -0.0018(7) 0.0020(7) -0.0049(7)
C7 0.0230(9) 0.0161(8) 0.0237(9) -0.0005(7) 0.0029(7) -0.0020(7)
C8 0.0197(8) 0.0199(9) 0.0220(9) 0.0032(7) 0.0050(7) 0.0053(7)
C9 0.0305(9) 0.0227(9) 0.0230(9) 0.0001(7) 0.0059(7) 0.0015(7)
C10 0.0385(11) 0.0223(10) 0.0382(12) 0.0011(9) 0.0136(9) -0.0013(8)
C11 0.0433(12) 0.0341(12) 0.0349(12) 0.0147(9) 0.0134(9) 0.0045(10)
C12 0.0362(11) 0.0491(14) 0.0239(10) 0.0113(9) 0.0033(8) 0.0046(10)
C13 0.0257(9) 0.0341(11) 0.0234(10) 0.0034(8) -0.0004(7) 0.0009(8)
C14 0.0203(8) 0.0178(8) 0.0211(9) -0.0009(7) 0.0042(7) -0.0002(6)
C15 0.0245(9) 0.0256(10) 0.0257(10) 0.0008(8) 0.0021(7) 0.0038(7)
C16 0.0256(9) 0.0228(9) 0.0398(12) 0.0003(8) 0.0069(8) 0.0066(8)
C17 0.0334(10) 0.0230(10) 0.0340(11) -0.0066(8) 0.0139(8) 0.0003(8)
C18 0.0462(12) 0.0275(10) 0.0204(10) -0.0029(8) 0.0048(8) 0.0035(9)
C19 0.0347(10) 0.0208(9) 0.0230(10) -0.0012(7) 0.0015(8) 0.0053(8)
C20 0.0177(8) 0.0186(8) 0.0210(9) 0.0025(7) 0.0030(6) 0.0017(6)
C21 0.0295(10) 0.0272(10) 0.0212(9) 0.0004(8) 0.0029(7) 0.0001(8)
C22 0.0327(10) 0.0394(12) 0.0203(10) 0.0076(8) 0.0058(8) 0.0030(9)
C23 0.0293(10) 0.0309(11) 0.0375(12) 0.0148(9) 0.0116(8) 0.0028(8)
C24 0.0274(10) 0.0207(9) 0.0423(12) 0.0027(8) 0.0092(8) -0.0010(8)
C25 0.0214(8) 0.0214(9) 0.0259(9) -0.0008(7) 0.0059(7) 0.0001(7)
C26 0.0277(9) 0.0189(8) 0.0160(8) 0.0025(7) 0.0055(7) 0.0036(7)
C27 0.0288(10) 0.0292(10) 0.0259(10) 0.0002(8) 0.0005(8) 0.0047(8)
C28 0.0293(10) 0.0454(13) 0.0320(11) 0.0062(10) 0.0016(8) 0.0115(9)
C29 0.0482(13) 0.0344(12) 0.0272(11) 0.0064(9) 0.0113(9) 0.0224(10)
C30 0.0560(14) 0.0202(9) 0.0263(10) 0.0032(8) 0.0142(9) 0.0080(9)
C31 0.0365(10) 0.0212(9) 0.0240(10) 0.0010(7) 0.0108(8) -0.0005(8)
C32 0.0193(8) 0.0205(9) 0.0198(9) 0.0043(7) 0.0013(6) 0.0017(7)
C33 0.0231(9) 0.0199(9) 0.0423(12) 0.0013(8) -0.0012(8) 0.0015(7)
C34 0.0205(9) 0.0314(11) 0.0486(13) 0.0053(9) -0.0029(8) -0.0017(8)
C35 0.0220(9) 0.0383(12) 0.0363(12) 0.0076(9) 0.0030(8) 0.0082(8)
C36 0.0316(10) 0.0273(10) 0.0360(11) -0.0017(9) 0.0033(8) 0.0109(8)
C37 0.0247(9) 0.0223(9) 0.0295(10) -0.0013(8) 0.0022(7) 0.0025(7)
C38 0.0162(8) 0.0267(9) 0.0194(9) 0.0025(7) 0.0002(6) -0.0012(7)
C39 0.0246(9) 0.0309(10) 0.0238(10) -0.0016(8) -0.0025(7) 0.0011(8)
C40 0.0310(10) 0.0501(14) 0.0239(10) -0.0088(9) -0.0020(8) -0.0011(9)
C41 0.0297(10) 0.0637(16) 0.0193(10) 0.0056(10) -0.0023(8) -0.0110(10)
C42 0.0317(10) 0.0438(13) 0.0303(11) 0.0163(10) -0.0046(8) -0.0111(9)
C43 0.0274(9) 0.0306(10) 0.0283(10) 0.0061(8) -0.0005(8) -0.0032(8)

loop_
_atom_type_symbol
_atom_type_description
_atom_type_scat_dispersion_real
_atom_type_scat_dispersion_imag
_atom_type_scat_source
C C 0.0033 0.0016 'International Tables Vol C Tables 4.2.6.8 and 6.1.1.4'
H H 0.0000 0.0000 'International Tables Vol C Tables 4.2.6.8 and 6.1.1.4'
N N 0.0061 0.0033 'International Tables Vol C Tables 4.2.6.8 and 6.1.1.4'
P P 0.1023 0.0942 'International Tables Vol C Tables 4.2.6.8 and 6.1.1.4'
Ru Ru -1.2594 0.8363 'International Tables Vol C Tables 4.2.6.8 and 6.1.1.4'

loop_
_geom_angle_atom_site_label_1
_geom_angle_atom_site_label_2
_geom_angle_atom_site_label_3
_geom_angle
N1 C44 Ru1 178.29(17)
C44 N1 C45B 158.9(3)
C44 N1 C45A 175.7(3)
C45B N1 C45A 22.9(3)
N1 C45A C47A 110.4(6)
N1 C45A C48A 106.6(7)
C47A C45A C48A 103.4(8)
N1 C45A C46A 107.5(5)
C47A C45A C46A 114.1(6)
C48A C45A C46A 114.6(7)
N1 C45B C48B 111.3(8)
N1 C45B C46B 106.4(5)
C48B C45B C46B 121.5(10)
N1 C45B C47B 107.9(5)
C48B C45B C47B 99.9(9)
C46B C45B C47B 109.0(8)
C45B C46B H464 109.5
C45B C46B H465 109.5
H464 C46B H465 109.5
C45B C46B H466 109.5
H464 C46B H466 109.5
H465 C46B H466 109.5
C45B C47B H476 109.5
C45B C47B H474 109.5
H476 C47B H474 109.5
C45B C47B H475 109.5
H476 C47B H475 109.5
H474 C47B H475 109.5
C45B C48B H484 109.5
C45B C48B H485 109.5
H484 C48B H485 109.5
C45B C48B H486 109.5
H484 C48B H486 109.5
H485 C48B H486 109.5
C44 Ru1 C1 175.75(7)
C44 Ru1 P3 96.68(5)
C1 Ru1 P3 82.94(5)
C44 Ru1 P1 95.89(5)
C1 Ru1 P1 83.08(5)
P3 Ru1 P1 156.628(16)
C44 Ru1 P2 101.13(5)
C1 Ru1 P2 83.10(4)
P3 Ru1 P2 98.845(16)
P1 Ru1 P2 97.955(16)
C44 Ru1 H1 98.0(8)
C1 Ru1 H1 77.8(8)
P3 Ru1 H1 80.4(8)
P1 Ru1 H1 78.4(8)
P2 Ru1 H1 160.8(8)
C8 P1 C3 106.35(8)
C8 P1 C14 98.19(8)
C3 P1 C14 101.86(8)
C8 P1 Ru1 124.33(6)
C3 P1 Ru1 105.51(6)
C14 P1 Ru1 118.14(6)
C20 P2 C5 101.96(8)
C20 P2 C26 97.26(8)
C5 P2 C26 103.60(9)
C20 P2 Ru1 124.86(6)
C5 P2 Ru1 103.71(6)
C26 P2 Ru1 122.24(6)
C32 P3 C7 107.21(8)
C32 P3 C38 97.48(8)
C7 P3 C38 102.70(8)
C32 P3 Ru1 122.94(6)
C7 P3 Ru1 105.14(6)
C38 P3 Ru1 119.36(6)
C6 C1 C2 107.68(14)
C6 C1 C4 107.40(14)
C2 C1 C4 109.05(14)
C6 C1 Ru1 109.92(11)
C2 C1 Ru1 108.32(11)
C4 C1 Ru1 114.29(11)
C3 C2 C1 112.68(14)
C3 C2 H2A 109.1
C1 C2 H2A 109.1
C3 C2 H2B 109.1
C1 C2 H2B 109.1
H2A C2 H2B 107.8
C2 C3 P1 105.94(12)
C2 C3 H3A 110.5
P1 C3 H3A 110.5
C2 C3 H3B 110.5
P1 C3 H3B 110.5
H3A C3 H3B 108.7
C5 C4 C1 116.11(14)
C5 C4 H4A 108.3
C1 C4 H4A 108.3
C5 C4 H4B 108.3
C1 C4 H4B 108.3
H4A C4 H4B 107.4
C4 C5 P2 108.51(12)
C4 C5 H5A 110.0
P2 C5 H5A 110.0
C4 C5 H5B 110.0
P2 C5 H5B 110.0
H5A C5 H5B 108.4
C7 C6 C1 111.91(14)
C7 C6 H6A 109.2
C1 C6 H6A 109.2
C7 C6 H6B 109.2
C1 C6 H6B 109.2
H6A C6 H6B 107.9
C6 C7 P3 104.86(12)
C6 C7 H7A 110.8
P3 C7 H7A 110.8
C6 C7 H7B 110.8
P3 C7 H7B 110.8
H7A C7 H7B 108.9
C13 C8 C9 118.14(17)
C13 C8 P1 124.18(15)
C9 C8 P1 117.57(14)
C10 C9 C8 121.26(19)
C10 C9 H9 119.4
C8 C9 H9 119.4
C11 C10 C9 119.7(2)
C11 C10 H10 120.2
C9 C10 H10 120.2
C12 C11 C10 120.13(19)
C12 C11 H11 119.9
C10 C11 H11 119.9
C11 C12 C13 120.4(2)
C11 C12 H12 119.8
C13 C12 H12 119.8
C8 C13 C12 120.41(19)
C8 C13 H13 119.8
C12 C13 H13 119.8
C19 C14 C15 118.01(16)
C19 C14 P1 121.78(14)
C15 C14 P1 120.21(14)
C16 C15 C14 120.95(18)
C16 C15 H15 119.5
C14 C15 H15 119.5
C17 C16 C15 120.29(18)
C17 C16 H16 119.9
C15 C16 H16 119.9
C18 C17 C16 119.73(18)
C18 C17 H17 120.1
C16 C17 H17 120.1
C17 C18 C19 120.03(19)
C17 C18 H18 120.0
C19 C18 H18 120.0
C14 C19 C18 120.97(18)
C14 C19 H19 119.5
C18 C19 H19 119.5
C25 C20 C21 118.99(17)
C25 C20 P2 120.07(14)
C21 C20 P2 120.94(14)
C22 C21 C20 120.26(19)
C22 C21 H21 119.9
C20 C21 H21 119.9
C23 C22 C21 120.09(19)
C23 C22 H22 120.0
C21 C22 H22 120.0
C22 C23 C24 120.27(18)
C22 C23 H23 119.9
C24 C23 H23 119.9
C23 C24 C25 119.81(19)
C23 C24 H24 120.1
C25 C24 H24 120.1
C20 C25 C24 120.56(18)
C20 C25 H25 119.7
C24 C25 H25 119.7
C31 C26 C27 118.10(17)
C31 C26 P2 123.89(15)
C27 C26 P2 118.01(14)
C28 C27 C26 120.9(2)
C28 C27 H27 119.6
C26 C27 H27 119.6
C27 C28 C29 120.1(2)
C27 C28 H28 119.9
C29 C28 H28 119.9
C30 C29 C28 119.78(19)
C30 C29 H29 120.1
C28 C29 H29 120.1
C29 C30 C31 120.3(2)
C29 C30 H30 119.9
C31 C30 H30 119.9
C26 C31 C30 120.8(2)
C26 C31 H31 119.6
C30 C31 H31 119.6
C37 C32 C33 118.61(16)
C37 C32 P3 125.06(14)
C33 C32 P3 116.32(14)
C34 C33 C32 120.86(18)
C34 C33 H33 119.6
C32 C33 H33 119.6
C35 C34 C33 120.11(19)
C35 C34 H34 119.9
C33 C34 H34 119.9
C34 C35 C36 119.74(18)
C34 C35 H35 120.1
C36 C35 H35 120.1
C35 C36 C37 120.47(19)
C35 C36 H36 119.8
C37 C36 H36 119.8
C32 C37 C36 120.21(18)
C32 C37 H37 119.9
C36 C37 H37 119.9
C39 C38 C43 118.58(18)
C39 C38 P3 121.44(14)
C43 C38 P3 119.96(15)
C38 C39 C40 120.4(2)
C38 C39 H39 119.8
C40 C39 H39 119.8
C41 C40 C39 120.0(2)
C41 C40 H40 120.0
C39 C40 H40 120.0
C42 C41 C40 120.30(19)
C42 C41 H41 119.8
C40 C41 H41 119.8
C41 C42 C43 120.0(2)
C41 C42 H42 120.0
C43 C42 H42 120.0
C42 C43 C38 120.6(2)
C42 C43 H43 119.7
C38 C43 H43 119.7

loop_
_geom_bond_atom_site_label_1
_geom_bond_atom_site_label_2
_geom_bond_distance
C44 N1 1.167(2)
C44 Ru1 1.9540(18)
N1 C45B 1.455(8)
N1 C45A 1.459(8)
C45A C47A 1.487(8)
C45A C48A 1.522(9)
C45A C46A 1.548(8)
C46A H461 0.9800
C46A H462 0.9800
C46A H463 0.9800
C47A H471 0.9800
C47A H473 0.9800
C47A H472 0.9800
C48A H481 0.9800
C48A H482 0.9800
C48A H483 0.9800
C45B C48B 1.462(11)
C45B C46B 1.490(8)
C45B C47B 1.537(8)
C46B H464 0.9800
C46B H465 0.9800
C46B H466 0.9800
C47B H476 0.9800
C47B H474 0.9800
C47B H475 0.9800
C48B H484 0.9800
C48B H485 0.9800
C48B H486 0.9800
Ru1 C1 2.2354(16)
Ru1 P3 2.2836(5)
Ru1 P1 2.2956(4)
Ru1 P2 2.3215(4)
Ru1 H1 1.61(2)
P1 C8 1.8361(18)
P1 C3 1.8418(18)
P1 C14 1.8473(18)
P2 C20 1.8327(18)
P2 C5 1.8392(18)
P2 C26 1.8405(18)
P3 C32 1.8282(17)
P3 C7 1.8327(18)
P3 C38 1.8436(18)
C1 C6 1.540(2)
C1 C2 1.544(2)
C1 C4 1.558(2)
C2 C3 1.529(3)
C2 H2A 0.9900
C2 H2B 0.9900
C3 H3A 0.9900
C3 H3B 0.9900
C4 C5 1.536(2)
C4 H4A 0.9900
C4 H4B 0.9900
C5 H5A 0.9900
C5 H5B 0.9900
C6 C7 1.535(2)
C6 H6A 0.9900
C6 H6B 0.9900
C7 H7A 0.9900
C7 H7B 0.9900
C8 C13 1.393(3)
C8 C9 1.398(3)
C9 C10 1.386(3)
C9 H9 0.9500
C10 C11 1.382(3)
C10 H10 0.9500
C11 C12 1.376(3)
C11 H11 0.9500
C12 C13 1.394(3)
C12 H12 0.9500
C13 H13 0.9500
C14 C19 1.386(3)
C14 C15 1.397(3)
C15 C16 1.384(3)
C15 H15 0.9500
C16 C17 1.379(3)
C16 H16 0.9500
C17 C18 1.378(3)
C17 H17 0.9500
C18 C19 1.396(3)
C18 H18 0.9500
C19 H19 0.9500
C20 C25 1.382(2)
C20 C21 1.397(3)
C21 C22 1.385(3)
C21 H21 0.9500
C22 C23 1.377(3)
C22 H22 0.9500
C23 C24 1.379(3)
C23 H23 0.9500
C24 C25 1.391(3)
C24 H24 0.9500
C25 H25 0.9500
C26 C31 1.391(3)
C26 C27 1.398(3)
C27 C28 1.384(3)
C27 H27 0.9500
C28 C29 1.386(3)
C28 H28 0.9500
C29 C30 1.374(3)
C29 H29 0.9500
C30 C31 1.392(3)
C30 H30 0.9500
C31 H31 0.9500
C32 C37 1.388(3)
C32 C33 1.392(3)
C33 C34 1.387(3)
C33 H33 0.9500
C34 C35 1.374(3)
C34 H34 0.9500
C35 C36 1.380(3)
C35 H35 0.9500
C36 C37 1.392(3)
C36 H36 0.9500
C37 H37 0.9500
C38 C39 1.391(3)
C38 C43 1.399(3)
C39 C40 1.392(3)
C39 H39 0.9500
C40 C41 1.385(3)
C40 H40 0.9500
C41 C42 1.372(3)
C41 H41 0.9500
C42 C43 1.390(3)
C42 H42 0.9500
C43 H43 0.9500

loop_
_geom_torsion_atom_site_label_1
_geom_torsion_atom_site_label_2
_geom_torsion_atom_site_label_3
_geom_torsion_atom_site_label_4
_geom_torsion
Ru1 C44 N1 C45B 159(5)
Ru1 C44 N1 C45A 50(8)
C44 N1 C45A C47A -67(5)
C45B N1 C45A C47A 174.6(18)
C44 N1 C45A C48A -179(100)
C45B N1 C45A C48A 63.0(13)
C44 N1 C45A C46A 58(5)
C45B N1 C45A C46A -60.4(13)
C44 N1 C45B C48B 89.8(14)
C45A N1 C45B C48B -100.6(18)
C44 N1 C45B C46B -135.8(9)
C45A N1 C45B C46B 33.8(12)
C44 N1 C45B C47B -18.9(13)
C45A N1 C45B C47B 150.7(18)
N1 C44 Ru1 C1 19(6)
N1 C44 Ru1 P3 -66(5)
N1 C44 Ru1 P1 94(5)
N1 C44 Ru1 P2 -166(5)
C44 Ru1 P1 C8 60.09(9)
C1 Ru1 P1 C8 -124.05(9)
P3 Ru1 P1 C8 -177.67(8)
P2 Ru1 P1 C8 -42.05(8)
C44 Ru1 P1 C3 -177.00(8)
C1 Ru1 P1 C3 -1.14(8)
P3 Ru1 P1 C3 -54.76(8)
P2 Ru1 P1 C3 80.86(7)
C44 Ru1 P1 C14 -64.03(8)
C1 Ru1 P1 C14 111.83(8)
P3 Ru1 P1 C14 58.21(8)
P2 Ru1 P1 C14 -166.17(6)
C44 Ru1 P2 C20 -43.46(9)
C1 Ru1 P2 C20 136.17(8)
P3 Ru1 P2 C20 -142.12(7)
P1 Ru1 P2 C20 54.19(7)
C44 Ru1 P2 C5 -158.92(8)
C1 Ru1 P2 C5 20.70(8)
P3 Ru1 P2 C5 102.42(7)
P1 Ru1 P2 C5 -61.28(7)
C44 Ru1 P2 C26 84.97(9)
C1 Ru1 P2 C26 -95.41(9)
P3 Ru1 P2 C26 -13.70(7)
P1 Ru1 P2 C26 -177.39(7)
C44 Ru1 P3 C32 -52.33(9)
C1 Ru1 P3 C32 131.93(8)
P1 Ru1 P3 C32 -174.42(7)
P2 Ru1 P3 C32 50.08(7)
C44 Ru1 P3 C7 -175.05(8)
C1 Ru1 P3 C7 9.22(7)
P1 Ru1 P3 C7 62.86(7)
P2 Ru1 P3 C7 -72.63(6)
C44 Ru1 P3 C38 70.52(8)
C1 Ru1 P3 C38 -105.22(8)
P1 Ru1 P3 C38 -51.58(8)
P2 Ru1 P3 C38 172.93(6)
C44 Ru1 C1 C6 -66.6(9)
P3 Ru1 C1 C6 18.49(10)
P1 Ru1 C1 C6 -142.73(11)
P2 Ru1 C1 C6 118.34(11)
C44 Ru1 C1 C2 50.8(9)
P3 Ru1 C1 C2 135.89(11)
P1 Ru1 C1 C2 -25.33(11)
P2 Ru1 C1 C2 -124.26(11)
C44 Ru1 C1 C4 172.5(9)
P3 Ru1 C1 C4 -102.34(12)
P1 Ru1 C1 C4 96.44(12)
P2 Ru1 C1 C4 -2.49(12)
C6 C1 C2 C3 171.70(14)
C4 C1 C2 C3 -72.06(18)
Ru1 C1 C2 C3 52.87(16)
C1 C2 C3 P1 -52.77(17)
C8 P1 C3 C2 161.20(12)
C14 P1 C3 C2 -96.49(13)
Ru1 P1 C3 C2 27.46(13)
C6 C1 C4 C5 -144.42(15)
C2 C1 C4 C5 99.17(18)
Ru1 C1 C4 C5 -22.2(2)
C1 C4 C5 P2 40.13(19)
C20 P2 C5 C4 -168.53(12)
C26 P2 C5 C4 90.86(13)
Ru1 P2 C5 C4 -37.75(13)
C2 C1 C6 C7 -166.54(14)
C4 C1 C6 C7 76.15(17)
Ru1 C1 C6 C7 -48.74(16)
C1 C6 C7 P3 55.38(16)
C32 P3 C7 C6 -168.02(11)
C38 P3 C7 C6 89.89(13)
Ru1 P3 C7 C6 -35.68(12)
C3 P1 C8 C13 -23.10(17)
C14 P1 C8 C13 -128.08(16)
Ru1 P1 C8 C13 99.44(15)
C3 P1 C8 C9 160.77(14)
C14 P1 C8 C9 55.78(15)
Ru1 P1 C8 C9 -76.70(15)
C13 C8 C9 C10 0.1(3)
P1 C8 C9 C10 176.49(15)
C8 C9 C10 C11 0.0(3)
C9 C10 C11 C12 -0.3(3)
C10 C11 C12 C13 0.4(3)
C9 C8 C13 C12 0.0(3)
P1 C8 C13 C12 -176.09(15)
C11 C12 C13 C8 -0.3(3)
C8 P1 C14 C19 -136.86(16)
C3 P1 C14 C19 114.43(16)
Ru1 P1 C14 C19 -0.54(18)
C8 P1 C14 C15 43.66(16)
C3 P1 C14 C15 -65.06(16)
Ru1 P1 C14 C15 179.98(12)
C19 C14 C15 C16 -0.9(3)
P1 C14 C15 C16 178.60(15)
C14 C15 C16 C17 0.1(3)
C15 C16 C17 C18 0.4(3)
C16 C17 C18 C19 -0.2(3)
C15 C14 C19 C18 1.2(3)
P1 C14 C19 C18 -178.33(16)
C17 C18 C19 C14 -0.6(3)
C5 P2 C20 C25 130.49(15)
C26 P2 C20 C25 -123.88(15)
Ru1 P2 C20 C25 14.20(17)
C5 P2 C20 C21 -49.42(17)
C26 P2 C20 C21 56.21(16)
Ru1 P2 C20 C21 -165.71(12)
C25 C20 C21 C22 -0.2(3)
P2 C20 C21 C22 179.69(15)
C20 C21 C22 C23 -0.9(3)
C21 C22 C23 C24 1.4(3)
C22 C23 C24 C25 -0.7(3)
C21 C20 C25 C24 0.9(3)
P2 C20 C25 C24 -179.02(14)
C23 C24 C25 C20 -0.4(3)
C20 P2 C26 C31 -122.91(16)
C5 P2 C26 C31 -18.69(18)
Ru1 P2 C26 C31 97.48(16)
C20 P2 C26 C27 56.28(16)
C5 P2 C26 C27 160.51(14)
Ru1 P2 C26 C27 -83.33(15)
C31 C26 C27 C28 1.9(3)
P2 C26 C27 C28 -177.33(16)
C26 C27 C28 C29 -0.9(3)
C27 C28 C29 C30 -1.1(3)
C28 C29 C30 C31 2.0(3)
C27 C26 C31 C30 -1.0(3)
P2 C26 C31 C30 178.17(15)
C29 C30 C31 C26 -0.9(3)
C7 P3 C32 C37 -5.55(19)
C38 P3 C32 C37 100.28(17)
Ru1 P3 C32 C37 -127.32(15)
C7 P3 C32 C33 175.63(15)
C38 P3 C32 C33 -78.54(16)
Ru1 P3 C32 C33 53.86(17)
C37 C32 C33 C34 0.0(3)
P3 C32 C33 C34 178.89(17)
C32 C33 C34 C35 0.3(3)
C33 C34 C35 C36 -0.4(3)
C34 C35 C36 C37 0.3(3)
C33 C32 C37 C36 -0.1(3)
P3 C32 C37 C36 -178.94(15)
C35 C36 C37 C32 0.0(3)
C32 P3 C38 C39 116.85(15)
C7 P3 C38 C39 -133.55(15)
Ru1 P3 C38 C39 -17.82(17)
C32 P3 C38 C43 -61.54(16)
C7 P3 C38 C43 48.06(16)
Ru1 P3 C38 C43 163.79(12)
C43 C38 C39 C40 -1.6(3)
P3 C38 C39 C40 179.96(15)
C38 C39 C40 C41 -0.2(3)
C39 C40 C41 C42 1.6(3)
C40 C41 C42 C43 -1.0(3)
C41 C42 C43 C38 -1.0(3)
C39 C38 C43 C42 2.2(3)
P3 C38 C43 C42 -179.32(15)
